data_7228944
loop_
_publ_author_name
'Ma, Shuang-Jiang'
'Yu, Jie'
'Fan, Hua-Fang'
'Li, Zi-Han'
'Zhang, An-Ling'
'Zhang, Qiang'

_publ_section_title
;
 Exploring sesquiterpene alkaloid-like scaffolds
 via&#x00A0;Beckmann-transannular remodelling of beta-caryophyllene
;
_journal_issue 64
_journal_name_full 'RSC Adv.'
_journal_page_first 40510
_journal_paper_doi 10.1039/C7RA08196K
_journal_volume 7
_journal_year 2017
_chemical_absolute_configuration ad
_chemical_formula_moiety 'C16 H26 N2 O2'
_chemical_formula_sum 'C16 H26 N2 O2'
_chemical_formula_weight 278.39
_chemical_name_systematic
'(3aR,5aR,7aS,E)-2,3a,6,6-tetramethyl-3a,4,5,5a,6,7,7a,9,10,10a-decahydro-8H-cyclobuta[6,7]cyclonona[1,2-d]oxazol-8-one oxime'
_space_group_crystal_system monoclinic
_space_group_IT_number 4
_space_group_name_Hall 'P 2yb'
_space_group_name_H-M_alt 'P 1 21 1'
_symmetry_space_group_name_Hall 'P 2yb'
_symmetry_space_group_name_H-M 'P 1 21 1'
_atom_sites_solution_hydrogens geom
_atom_sites_solution_primary dual
_audit_creation_date 2017-05-29
_audit_creation_method
;
Olex2 1.2
(compiled 2016.11.30 svn.r3356 for OlexSys, GUI svn.r5269)
;
_audit_update_record
;
2017-05-29 deposited with the CCDC.
2017-08-18 downloaded from the CCDC.
;
_cell_angle_alpha 90
_cell_angle_beta 99.970(3)
_cell_angle_gamma 90
_cell_formula_units_Z 2
_cell_length_a 8.9540(4)
_cell_length_b 8.9365(5)
_cell_length_c 10.4047(5)
_cell_measurement_reflns_used 3779
_cell_measurement_temperature 296
_cell_measurement_theta_max 68.540
_cell_measurement_theta_min 4.314
_cell_volume 819.98(7)
_computing_cell_refinement 'SAINT v8.34A (Bruker, 2013)'
_computing_data_reduction 'SAINT v8.34A (Bruker, 2013)'
_computing_molecular_graphics 'Olex2 (Dolomanov et al., 2009)'
_computing_publication_material 'Olex2 (Dolomanov et al., 2009)'
_computing_structure_refinement 'ShelXL (Sheldrick, 2015)'
_computing_structure_solution 'ShelXT (Sheldrick, 2015)'
_diffrn_ambient_temperature 296.15
_diffrn_measured_fraction_theta_full 0.978
_diffrn_measured_fraction_theta_max 0.977
_diffrn_measurement_device_type 'CCD area detector'
_diffrn_reflns_av_R_equivalents 0.0190
_diffrn_reflns_av_unetI/netI 0.0243
_diffrn_reflns_Laue_measured_fraction_full 0.978
_diffrn_reflns_Laue_measured_fraction_max 0.977
_diffrn_reflns_limit_h_max 10
_diffrn_reflns_limit_h_min -10
_diffrn_reflns_limit_k_max 10
_diffrn_reflns_limit_k_min -9
_diffrn_reflns_limit_l_max 12
_diffrn_reflns_limit_l_min -12
_diffrn_reflns_number 5699
_diffrn_reflns_point_group_measured_fraction_full 0.801
_diffrn_reflns_point_group_measured_fraction_max 0.799
_diffrn_reflns_theta_full 67.684
_diffrn_reflns_theta_max 68.540
_diffrn_reflns_theta_min 4.314
_exptl_absorpt_coefficient_mu 0.588
_exptl_absorpt_correction_T_max 0.7531
_exptl_absorpt_correction_T_min 0.6862
_exptl_absorpt_correction_type multi-scan
_exptl_absorpt_process_details
'SADABS-2014/5 (Bruker,2014/5) was used for absorption correction. wR2(int) was 0.0703 before and 0.0338 after correction. The Ratio of minimum to maximum transmission is 0.9112. The \l/2 correction factor is 0.00150.'
_exptl_crystal_colour 'clear light colourless'
_exptl_crystal_colour_lustre clear
_exptl_crystal_colour_modifier light
_exptl_crystal_colour_primary colourless
_exptl_crystal_density_diffrn 1.128
_exptl_crystal_description needle
_exptl_crystal_F_000 304
_exptl_crystal_preparation 'in methanol'
_exptl_crystal_recrystallization_method 'colourless needle'
_refine_diff_density_max 0.118
_refine_diff_density_min -0.215
_refine_diff_density_rms 0.046
_refine_ls_abs_structure_details
;
 Flack x determined using 784 quotients [(I+)-(I-)]/[(I+)+(I-)]
 (Parsons, Flack and Wagner, Acta Cryst. B69 (2013) 249-259).
;
_refine_ls_abs_structure_Flack -0.03(11)
_refine_ls_extinction_method none
_refine_ls_goodness_of_fit_ref 1.056
_refine_ls_hydrogen_treatment constr
_refine_ls_matrix_type full
_refine_ls_number_parameters 186
_refine_ls_number_reflns 2415
_refine_ls_number_restraints 1
_refine_ls_restrained_S_all 1.056
_refine_ls_R_factor_all 0.0400
_refine_ls_R_factor_gt 0.0338
_refine_ls_shift/su_max 0.000
_refine_ls_shift/su_mean 0.000
_refine_ls_structure_factor_coef Fsqd
_refine_ls_weighting_details 'w=1/[\s^2^(Fo^2^)+(0.0644P)^2^+0.0392P] where P=(Fo^2^+2Fc^2^)/3'
_refine_ls_weighting_scheme calc
_refine_ls_wR_factor_gt 0.0923
_refine_ls_wR_factor_ref 0.0944
_reflns_Friedel_coverage 0.529
_reflns_Friedel_fraction_full 0.598
_reflns_Friedel_fraction_max 0.594
_reflns_number_gt 2315
_reflns_number_total 2415
_reflns_threshold_expression 'I > 2\s(I)'
_cod_data_source_file c7ra08196k2.cif
_cod_data_source_block cu_20170301wp_0m
_cod_database_code 7228944
_shelx_space_group_comment
;
The symmetry employed for this shelxl refinement is uniquely defined
by the following loop, which should always be used as a source of
symmetry information in preference to the above space-group names.
They are only intended as comments.
;
_olex2_refinement_description
;
1. Fixed Uiso
 At 1.2 times of:
  All C(H) groups, All C(H,H) groups
 At 1.5 times of:
  All C(H,H,H) groups, All O(H) groups
2.a Ternary CH refined with riding coordinates:
 C006(H006), C00A(H00A), C00C(H00D)
2.b Secondary CH2 refined with riding coordinates:
 C00B(H00B,H00C), C00D(H00E,H00F), C00E(H00G,H00H), C00H(H00O,H00P), C00I(H00Q,
 H00R)
2.c Idealised Me refined as rotating group:
 C00F(H00I,H00J,H00K), C00G(H00L,H00M,H00N), C00J(H00S,H00T,H00U), C00K(H00V,
 H00W,H00X)
2.d Idealised tetrahedral OH refined as rotating group:
 O002(H002)
;
_shelx_shelxl_version_number 2016/6
_olex2_exptl_crystal_mounting_method '10 mg'
_olex2_submission_original_sample_id 29-13
_olex2_submission_special_instructions 'No special instructions were received'

loop_
_space_group_symop_operation_xyz
'x, y, z'
'-x, y+1/2, -z'

loop_
_atom_site_label
_atom_site_type_symbol
_atom_site_fract_x
_atom_site_fract_y
_atom_site_fract_z
_atom_site_U_iso_or_equiv
_atom_site_adp_type
_atom_site_occupancy
_atom_site_site_symmetry_order
_atom_site_calc_flag
_atom_site_refinement_flags_posn
O001 O 0.71761(13) 0.6754(2) 0.39463(12) 0.0475(3) Uani 1 1 d .
O002 O 0.26841(16) 0.7242(2) 0.55992(18) 0.0657(5) Uani 1 1 d .
H002 H 0.177249 0.708677 0.538352 0.099 Uiso 1 1 calc GR
N003 N 0.95922(15) 0.6743(2) 0.49669(15) 0.0433(4) Uani 1 1 d .
N004 N 0.33089(18) 0.6186(2) 0.65558(17) 0.0513(4) Uani 1 1 d .
C005 C 0.86718(19) 0.6749(2) 0.39067(18) 0.0421(4) Uani 1 1 d .
C006 C 0.70288(17) 0.6752(3) 0.53214(16) 0.0391(4) Uani 1 1 d .
H006 H 0.656749 0.580448 0.552010 0.047 Uiso 1 1 calc R
C007 C 0.6306(2) 0.3386(3) 0.88226(18) 0.0509(5) Uani 1 1 d .
C008 C 0.87131(17) 0.6790(2) 0.60569(16) 0.0395(4) Uani 1 1 d .
C009 C 0.4634(2) 0.6578(3) 0.71056(18) 0.0446(5) Uani 1 1 d .
C00A C 0.6808(2) 0.4583(2) 0.78874(18) 0.0417(4) Uani 1 1 d .
H00A H 0.656211 0.419950 0.699325 0.050 Uiso 1 1 calc R
C00B C 0.9157(2) 0.5388(2) 0.6884(2) 0.0457(5) Uani 1 1 d .
H00B H 1.024997 0.539910 0.715207 0.055 Uiso 1 1 calc R
H00C H 0.891085 0.452356 0.632361 0.055 Uiso 1 1 calc R
C00C C 0.5454(2) 0.5574(3) 0.81498(19) 0.0459(5) Uani 1 1 d .
H00D H 0.579831 0.617850 0.893079 0.055 Uiso 1 1 calc R
C00D C 0.5960(2) 0.8022(3) 0.5509(2) 0.0498(5) Uani 1 1 d .
H00E H 0.508911 0.798074 0.481103 0.060 Uiso 1 1 calc R
H00F H 0.647450 0.896371 0.543055 0.060 Uiso 1 1 calc R
C00E C 0.8448(2) 0.5149(3) 0.8109(2) 0.0493(5) Uani 1 1 d .
H00G H 0.907199 0.444004 0.866936 0.059 Uiso 1 1 calc R
H00H H 0.848645 0.609076 0.857694 0.059 Uiso 1 1 calc R
C00F C 0.9057(2) 0.6764(4) 0.25711(19) 0.0561(5) Uani 1 1 d .
H00I H 0.865221 0.588453 0.210746 0.084 Uiso 1 1 calc GR
H00J H 1.013848 0.678024 0.263123 0.084 Uiso 1 1 calc GR
H00K H 0.862714 0.763856 0.211320 0.084 Uiso 1 1 calc GR
C00G C 0.9185(2) 0.8226(3) 0.6807(2) 0.0543(5) Uani 1 1 d .
H00L H 1.026666 0.823695 0.707474 0.081 Uiso 1 1 calc GR
H00M H 0.870624 0.827391 0.756331 0.081 Uiso 1 1 calc GR
H00N H 0.888088 0.907346 0.625642 0.081 Uiso 1 1 calc GR
C00H C 0.4731(3) 0.4132(3) 0.8567(2) 0.0546(5) Uani 1 1 d .
H00O H 0.402415 0.366451 0.787035 0.066 Uiso 1 1 calc R
H00P H 0.428077 0.424736 0.934452 0.066 Uiso 1 1 calc R
C00I C 0.5396(2) 0.8005(3) 0.6813(2) 0.0508(5) Uani 1 1 d .
H00Q H 0.625155 0.818543 0.750523 0.061 Uiso 1 1 calc R
H00R H 0.468738 0.882438 0.682117 0.061 Uiso 1 1 calc R
C00J C 0.6395(3) 0.1782(4) 0.8391(3) 0.0693(6) Uani 1 1 d .
H00S H 0.595925 0.169884 0.748381 0.104 Uiso 1 1 calc GR
H00T H 0.584512 0.115536 0.889610 0.104 Uiso 1 1 calc GR
H00U H 0.743641 0.147217 0.851920 0.104 Uiso 1 1 calc GR
C00K C 0.7077(3) 0.3576(4) 1.0243(2) 0.0761(9) Uani 1 1 d .
H00V H 0.812892 0.331144 1.032763 0.114 Uiso 1 1 calc GR
H00W H 0.659555 0.293784 1.079060 0.114 Uiso 1 1 calc GR
H00X H 0.699217 0.459931 1.050221 0.114 Uiso 1 1 calc GR

loop_
_atom_site_aniso_label
_atom_site_aniso_U_11
_atom_site_aniso_U_22
_atom_site_aniso_U_33
_atom_site_aniso_U_23
_atom_site_aniso_U_13
_atom_site_aniso_U_12
O001 0.0329(6) 0.0578(9) 0.0492(6) 0.0058(7) -0.0005(4) -0.0017(6)
O002 0.0298(6) 0.0780(13) 0.0867(11) 0.0128(9) 0.0027(7) -0.0010(7)
N003 0.0298(6) 0.0456(9) 0.0537(8) 0.0062(8) 0.0050(6) -0.0020(7)
N004 0.0332(8) 0.0595(12) 0.0615(9) -0.0062(8) 0.0086(7) -0.0035(7)
C005 0.0361(8) 0.0367(9) 0.0530(9) 0.0043(9) 0.0060(6) -0.0032(8)
C006 0.0289(7) 0.0387(10) 0.0479(8) 0.0058(8) 0.0014(6) -0.0040(7)
C007 0.0576(11) 0.0505(14) 0.0439(9) 0.0027(9) 0.0064(8) -0.0167(9)
C008 0.0269(7) 0.0399(10) 0.0496(8) 0.0038(8) 0.0011(6) -0.0023(7)
C009 0.0349(8) 0.0469(13) 0.0535(9) -0.0122(9) 0.0120(7) -0.0019(8)
C00A 0.0423(9) 0.0409(10) 0.0406(8) 0.0003(7) 0.0031(7) -0.0051(7)
C00B 0.0302(8) 0.0476(13) 0.0571(11) 0.0106(9) 0.0017(8) 0.0024(7)
C00C 0.0417(9) 0.0483(13) 0.0476(9) -0.0108(9) 0.0071(7) -0.0085(8)
C00D 0.0328(8) 0.0462(12) 0.0691(12) 0.0113(9) 0.0051(8) 0.0046(8)
C00E 0.0397(9) 0.0560(13) 0.0490(10) 0.0118(8) -0.0014(7) -0.0034(9)
C00F 0.0582(11) 0.0572(13) 0.0536(10) 0.0038(10) 0.0117(8) -0.0004(11)
C00G 0.0422(10) 0.0499(14) 0.0677(12) -0.0074(10) 0.0011(9) -0.0103(9)
C00H 0.0530(11) 0.0635(15) 0.0500(10) -0.0070(10) 0.0165(8) -0.0200(10)
C00I 0.0366(9) 0.0436(11) 0.0715(12) -0.0085(9) 0.0071(8) 0.0006(8)
C00J 0.0855(16) 0.0471(14) 0.0735(13) 0.0133(13) 0.0092(11) -0.0105(14)
C00K 0.0823(17) 0.097(2) 0.0453(11) 0.0121(12) -0.0001(11) -0.0284(17)

loop_
_atom_type_symbol
_atom_type_description
_atom_type_scat_dispersion_real
_atom_type_scat_dispersion_imag
_atom_type_scat_source
C C 0.0181 0.0091 'International Tables Vol C Tables 4.2.6.8 and 6.1.1.4'
H H 0.0000 0.0000 'International Tables Vol C Tables 4.2.6.8 and 6.1.1.4'
N N 0.0311 0.0180 'International Tables Vol C Tables 4.2.6.8 and 6.1.1.4'
O O 0.0492 0.0322 'International Tables Vol C Tables 4.2.6.8 and 6.1.1.4'

loop_
_geom_angle_atom_site_label_1
_geom_angle_atom_site_label_2
_geom_angle_atom_site_label_3
_geom_angle
C005 O001 C006 106.81(13)
N004 O002 H002 109.5
C005 N003 C008 108.39(13)
C009 N004 O002 110.89(19)
O001 C005 C00F 114.87(16)
N003 C005 O001 118.51(16)
N003 C005 C00F 126.62(17)
O001 C006 H006 108.7
O001 C006 C008 103.64(12)
O001 C006 C00D 106.95(16)
C008 C006 H006 108.7
C00D C006 H006 108.7
C00D C006 C008 119.68(18)
C00H C007 C00A 87.12(16)
C00J C007 C00A 115.42(18)
C00J C007 C00H 117.0(2)
C00J C007 C00K 110.8(2)
C00K C007 C00A 113.25(19)
C00K C007 C00H 111.5(2)
N003 C008 C006 102.60(13)
N003 C008 C00B 106.52(16)
N003 C008 C00G 106.12(16)
C00B C008 C006 112.96(16)
C00G C008 C006 115.23(18)
C00G C008 C00B 112.27(15)
N004 C009 C00C 117.5(2)
N004 C009 C00I 124.2(2)
C00C C009 C00I 118.19(16)
C007 C00A H00A 108.1
C00C C00A C007 87.92(16)
C00C C00A H00A 108.1
C00E C00A C007 120.25(16)
C00E C00A H00A 108.1
C00E C00A C00C 122.58(19)
C008 C00B H00B 107.7
C008 C00B H00C 107.7
C008 C00B C00E 118.40(17)
H00B C00B H00C 107.1
C00E C00B H00B 107.7
C00E C00B H00C 107.7
C009 C00C C00A 120.65(16)
C009 C00C H00D 108.4
C009 C00C C00H 121.89(17)
C00A C00C H00D 108.4
C00H C00C C00A 87.22(17)
C00H C00C H00D 108.4
C006 C00D H00E 108.6
C006 C00D H00F 108.6
C006 C00D C00I 114.82(18)
H00E C00D H00F 107.5
C00I C00D H00E 108.6
C00I C00D H00F 108.6
C00A C00E C00B 116.41(16)
C00A C00E H00G 108.2
C00A C00E H00H 108.2
C00B C00E H00G 108.2
C00B C00E H00H 108.2
H00G C00E H00H 107.3
C005 C00F H00I 109.5
C005 C00F H00J 109.5
C005 C00F H00K 109.5
H00I C00F H00J 109.5
H00I C00F H00K 109.5
H00J C00F H00K 109.5
C008 C00G H00L 109.5
C008 C00G H00M 109.5
C008 C00G H00N 109.5
H00L C00G H00M 109.5
H00L C00G H00N 109.5
H00M C00G H00N 109.5
C007 C00H H00O 113.7
C007 C00H H00P 113.7
C00C C00H C007 89.64(16)
C00C C00H H00O 113.7
C00C C00H H00P 113.7
H00O C00H H00P 111.0
C009 C00I C00D 114.83(18)
C009 C00I H00Q 108.6
C009 C00I H00R 108.6
C00D C00I H00Q 108.6
C00D C00I H00R 108.6
H00Q C00I H00R 107.5
C007 C00J H00S 109.5
C007 C00J H00T 109.5
C007 C00J H00U 109.5
H00S C00J H00T 109.5
H00S C00J H00U 109.5
H00T C00J H00U 109.5
C007 C00K H00V 109.5
C007 C00K H00W 109.5
C007 C00K H00X 109.5
H00V C00K H00W 109.5
H00V C00K H00X 109.5
H00W C00K H00X 109.5

loop_
_geom_bond_atom_site_label_1
_geom_bond_atom_site_label_2
_geom_bond_distance
O001 C005 1.347(2)
O001 C006 1.459(2)
O002 H002 0.8200
O002 N004 1.415(3)
N003 C005 1.257(3)
N003 C008 1.489(2)
N004 C009 1.274(3)
C005 C00F 1.489(3)
C006 H006 0.9800
C006 C008 1.569(2)
C006 C00D 1.518(3)
C007 C00A 1.564(3)
C007 C00H 1.541(3)
C007 C00J 1.508(4)
C007 C00K 1.529(3)
C008 C00B 1.533(3)
C008 C00G 1.523(3)
C009 C00C 1.499(3)
C009 C00I 1.502(3)
C00A H00A 0.9800
C00A C00C 1.563(3)
C00A C00E 1.532(3)
C00B H00B 0.9700
C00B H00C 0.9700
C00B C00E 1.535(3)
C00C H00D 0.9800
C00C C00H 1.538(3)
C00D H00E 0.9700
C00D H00F 0.9700
C00D C00I 1.527(3)
C00E H00G 0.9700
C00E H00H 0.9700
C00F H00I 0.9600
C00F H00J 0.9600
C00F H00K 0.9600
C00G H00L 0.9600
C00G H00M 0.9600
C00G H00N 0.9600
C00H H00O 0.9700
C00H H00P 0.9700
C00I H00Q 0.9700
C00I H00R 0.9700
C00J H00S 0.9600
C00J H00T 0.9600
C00J H00U 0.9600
C00K H00V 0.9600
C00K H00W 0.9600
C00K H00X 0.9600
